data_7200679
loop_
_publ_author_name
'Banerjee, Subhabrata'
'Adarsh, N. N.'
'Dastidar, Parthasarathi'

_publ_section_title
;
 An unprecedented all helical 3D network and a rarely observed
 non-interpenetrated octahedral network in homochiral Cu(II) MOFs:
 effect of steric bulk and \p--\p stacking interactions of the ligand
 backbone
;
_journal_issue 5
_journal_name_full CrystEngComm
_journal_page_first 746
_journal_paper_doi 10.1039/b820087b
_journal_volume 11
_journal_year 2009
_chemical_formula_sum 'C28 H28 Cl Cu N8 O4'
_chemical_formula_weight 639.57
_chemical_name_systematic
;
?
;
_space_group_IT_number 75
_symmetry_cell_setting tetragonal
_symmetry_space_group_name_Hall 'P 4'
_symmetry_space_group_name_H-M 'P 4'
_atom_sites_solution_hydrogens geom
_atom_sites_solution_primary direct
_atom_sites_solution_secondary difmap
_audit_creation_method SHELXL-97
_cell_angle_alpha 90.00
_cell_angle_beta 90.00
_cell_angle_gamma 90.00
_cell_formula_units_Z 1
_cell_length_a 13.266(4)
_cell_length_b 13.266(4)
_cell_length_c 5.3885(17)
_cell_measurement_temperature 100(2)
_cell_volume 948.3(5)
_computing_cell_refinement 'BRUKER AXS SMART 3'
_computing_data_collection 'BRUKER AXS SMART 3'
_computing_data_reduction 'BRUKER AXS SAINT'
_computing_molecular_graphics 'BRUKER SHELXTL'
_computing_publication_material MERCURY1.4.2
_computing_structure_refinement 'SHELXL-97 (Sheldrick, 1997)'
_computing_structure_solution 'SHELXS-97 (Sheldrick, 1990)'
_diffrn_ambient_temperature 100(2)
_diffrn_detector_area_resol_mean 3
_diffrn_measured_fraction_theta_full 0.999
_diffrn_measured_fraction_theta_max 0.999
_diffrn_measurement_device_type 'BRUKER CCD AREA DETECTOR'
_diffrn_measurement_method 'OMEGA SCAN'
_diffrn_radiation_monochromator graphite
_diffrn_radiation_source 'fine-focus sealed tube'
_diffrn_radiation_type MoK\a
_diffrn_radiation_wavelength 0.71073
_diffrn_reflns_av_R_equivalents 0.0543
_diffrn_reflns_av_sigmaI/netI 0.0424
_diffrn_reflns_limit_h_max 14
_diffrn_reflns_limit_h_min -14
_diffrn_reflns_limit_k_max 14
_diffrn_reflns_limit_k_min -14
_diffrn_reflns_limit_l_max 5
_diffrn_reflns_limit_l_min -5
_diffrn_reflns_number 7648
_diffrn_reflns_theta_full 23.26
_diffrn_reflns_theta_max 23.26
_diffrn_reflns_theta_min 1.54
_exptl_absorpt_coefficient_mu 0.684
_exptl_absorpt_correction_T_max 0.9601
_exptl_absorpt_correction_T_min 0.8754
_exptl_absorpt_correction_type multi-scan
_exptl_absorpt_process_details SADABS
_exptl_crystal_colour BLUE
_exptl_crystal_density_diffrn 1.120
_exptl_crystal_density_method 'not measured'
_exptl_crystal_description NEEDLE
_exptl_crystal_F_000 330
_exptl_crystal_size_max 0.20
_exptl_crystal_size_mid 0.16
_exptl_crystal_size_min 0.06
_refine_diff_density_max 0.964
_refine_diff_density_min -1.045
_refine_diff_density_rms 0.127
_refine_ls_abs_structure_details 'Flack H D (1983), Acta Cryst. A39, 876-881'
_refine_ls_abs_structure_Flack 0.03(6)
_refine_ls_extinction_method none
_refine_ls_goodness_of_fit_ref 1.104
_refine_ls_hydrogen_treatment constr
_refine_ls_matrix_type full
_refine_ls_number_parameters 86
_refine_ls_number_reflns 1333
_refine_ls_number_restraints 9
_refine_ls_restrained_S_all 1.128
_refine_ls_R_factor_all 0.0896
_refine_ls_R_factor_gt 0.0869
_refine_ls_shift/su_max 0.002
_refine_ls_shift/su_mean 0.000
_refine_ls_structure_factor_coef Fsqd
_refine_ls_weighting_details 'calc w=1/[\s^2^(Fo^2^)+(0.1314P)^2^+5.3102P] where P=(Fo^2^+2Fc^2^)/3'
_refine_ls_weighting_scheme calc
_refine_ls_wR_factor_gt 0.2310
_refine_ls_wR_factor_ref 0.2339
_reflns_number_gt 1276
_reflns_number_total 1333
_reflns_threshold_expression >2sigma(I)
_cod_data_source_file b820087b.txt
_cod_data_source_block sb0387c
_cod_depositor_comments
;
The following automatic conversions were performed:
'_symmetry_cell_setting' value 'TETRAGONAL' changed to 'tetragonal'
according to '/home/saulius/struct/CIF-dictionaries/cif_core.dic'
dictionary named 'cif_core.dic' version 2.4.1 from
2010-06-29.

'_exptl_absorpt_correction_type' value 'MULTI-SCAN' changed
to 'multi-scan' according to
'/home/saulius/struct/CIF-dictionaries/cif_core.dic' dictionary named
'cif_core.dic' version 2.4.1 from 2010-06-29.

Automatic conversion script
Id: cif_fix_enum 1527 2010-12-29 10:47:43Z saulius 
;
_cod_original_sg_symbol_H-M P4
_cod_database_code 7200679

loop_
_symmetry_equiv_pos_as_xyz
'x, y, z'
'-y, x, z'
'-x, -y, z'
'y, -x, z'

loop_
_atom_site_label
_atom_site_type_symbol
_atom_site_fract_x
_atom_site_fract_y
_atom_site_fract_z
_atom_site_U_iso_or_equiv
_atom_site_adp_type
_atom_site_occupancy
_atom_site_symmetry_multiplicity
_atom_site_calc_flag
_atom_site_refinement_flags
_atom_site_disorder_assembly
_atom_site_disorder_group
Cu1 Cu 1.0000 1.0000 0.3666(3) 0.0187(6) Uani 1 4 d S . .
Cl1 Cl 1.0000 1.0000 -0.1025(11) 0.0259(12) Uani 1 4 d S . .
N1 N 0.9258(5) 0.8657(5) 0.3906(18) 0.0249(17) Uani 1 1 d . . .
C2 C 0.8483(7) 0.8434(7) 0.238(2) 0.033(2) Uani 1 1 d . . .
H2 H 0.8310 0.8882 0.1121 0.039 Uiso 1 1 calc R . .
C3 C 0.7948(9) 0.7555(10) 0.265(3) 0.056(3) Uani 1 1 d . . .
H3 H 0.7395 0.7433 0.1627 0.067 Uiso 1 1 calc R . .
C4 C 0.8215(11) 0.6858(10) 0.438(3) 0.068(4) Uani 1 1 d . . .
H4 H 0.7859 0.6258 0.4554 0.082 Uiso 1 1 calc R . .
C5 C 0.9035(10) 0.7074(8) 0.5893(19) 0.044(3) Uani 1 1 d . . .
C6 C 0.9544(8) 0.7981(7) 0.5579(18) 0.031(2) Uani 1 1 d . . .
H6 H 1.0101 0.8118 0.6570 0.037 Uiso 1 1 calc R . .
N7 N 0.9342(11) 0.6378(9) 0.768(3) 0.085(4) Uiso 0.50 1 d PD . .
C7 C 0.9342(11) 0.6378(9) 0.768(3) 0.085(4) Uiso 0.50 1 d PD . .
O8 O 1.0196(14) 0.652(2) 0.838(7) 0.118(8) Uiso 0.50 1 d PD . .
N9 N 0.9252(9) 0.5460(9) 0.848(4) 0.036(3) Uiso 0.50 1 d PD . .
O11 O 1.0751(9) 0.6734(8) 0.823(3) 0.032(3) Uiso 0.50 1 d PD . .
C12 C 1.0000 0.5000 1.008(4) 0.106(9) Uiso 1 2 d SD . .
C13 C 1.076(2) 0.542(2) 1.206(5) 0.079(9) Uiso 0.50 1 d PD . .
C10 C 1.0167(11) 0.6055(9) 0.881(4) 0.068 Uiso 0.50 1 d PD . .

loop_
_atom_site_aniso_label
_atom_site_aniso_U_11
_atom_site_aniso_U_22
_atom_site_aniso_U_33
_atom_site_aniso_U_23
_atom_site_aniso_U_13
_atom_site_aniso_U_12
Cu1 0.0186(7) 0.0186(7) 0.0190(12) 0.000 0.000 0.000
Cl1 0.0282(13) 0.0282(13) 0.021(3) 0.000 0.000 0.000
N1 0.028(3) 0.020(3) 0.027(5) 0.002(4) 0.006(4) -0.003(3)
C2 0.033(5) 0.030(5) 0.036(5) 0.000(4) 0.003(4) 0.001(4)
C3 0.039(6) 0.063(8) 0.067(8) -0.014(7) 0.002(5) -0.022(6)
C4 0.074(9) 0.045(7) 0.086(12) 0.002(7) 0.026(8) -0.029(7)
C5 0.076(8) 0.019(5) 0.036(8) 0.007(4) 0.025(6) 0.005(5)
C6 0.039(6) 0.015(5) 0.040(7) -0.003(4) 0.003(4) 0.000(4)

loop_
_atom_type_symbol
_atom_type_description
_atom_type_scat_dispersion_real
_atom_type_scat_dispersion_imag
_atom_type_scat_source
C C 0.0033 0.0016 'International Tables Vol C Tables 4.2.6.8 and 6.1.1.4'
Cl Cl 0.1484 0.1585 'International Tables Vol C Tables 4.2.6.8 and 6.1.1.4'
Cu Cu 0.3201 1.2651 'International Tables Vol C Tables 4.2.6.8 and 6.1.1.4'
N N 0.0061 0.0033 'International Tables Vol C Tables 4.2.6.8 and 6.1.1.4'
O O 0.0106 0.0060 'International Tables Vol C Tables 4.2.6.8 and 6.1.1.4'
H H 0.0000 0.0000 'International Tables Vol C Tables 4.2.6.8 and 6.1.1.4'

loop_
_geom_angle_atom_site_label_1
_geom_angle_atom_site_label_2
_geom_angle_atom_site_label_3
_geom_angle
_geom_angle_site_symmetry_1
_geom_angle_site_symmetry_3
_geom_angle_publ_flag
N1 Cu1 N1 172.7(6) 4_575 2_755 ?
N1 Cu1 N1 89.77(4) 4_575 . ?
N1 Cu1 N1 89.77(4) 2_755 . ?
N1 Cu1 N1 89.77(4) 4_575 3_775 ?
N1 Cu1 N1 89.77(4) 2_755 3_775 ?
N1 Cu1 N1 172.7(6) . 3_775 ?
N1 Cu1 Cl1 93.6(3) 4_575 . ?
N1 Cu1 Cl1 93.6(3) 2_755 . ?
N1 Cu1 Cl1 93.6(3) . . ?
N1 Cu1 Cl1 93.6(3) 3_775 . ?
C6 N1 C2 119.0(7) . . ?
C6 N1 Cu1 119.7(7) . . ?
C2 N1 Cu1 121.3(7) . . ?
N1 C2 C3 121.0(10) . . ?
C2 C3 C4 120.9(12) . . ?
C3 C4 C5 117.8(10) . . ?
N7 C5 C6 121.0(12) . . ?
N7 C5 C4 119.8(11) . . ?
C6 C5 C4 119.2(10) . . ?
N1 C6 C5 121.9(10) . . ?
O8 N7 N9 97.6(17) . . ?
O8 N7 C5 112.5(19) . . ?
N9 N7 C5 145.5(14) . . ?
N9 N7 C10 67.7(10) . . ?
C5 N7 C10 140.7(13) . . ?
C10 O8 O11 115(3) . . ?
C10 O8 N7 84.8(17) . . ?
O11 O8 N7 154(5) . . ?
O11 O8 N9 152(3) . . ?
N7 N9 C10 57.1(7) . . ?
N7 N9 C12 122.0(11) . . ?
C10 N9 C12 65.5(7) . . ?
C12 N9 O8 83.0(10) . . ?
N9 C12 N9 107.2(18) . 3_765 ?
N9 C12 C13 96.5(14) . 3_765 ?
N9 C12 C13 134.1(13) 3_765 3_765 ?
N9 C12 C13 134.1(13) . . ?
N9 C12 C13 96.5(14) 3_765 . ?
C13 C12 C13 94(3) 3_765 . ?
N9 C12 C10 57.6(8) . . ?
N9 C12 C10 91.2(11) 3_765 . ?
C13 C12 C10 134.4(14) 3_765 . ?
C13 C12 C10 83.7(13) . . ?
N9 C12 C10 91.2(11) . 3_765 ?
N9 C12 C10 57.6(8) 3_765 3_765 ?
C13 C12 C10 83.7(13) 3_765 3_765 ?
C13 C12 C10 134.4(14) . 3_765 ?
C10 C12 C10 128.7(17) . 3_765 ?
O8 C10 N9 120.6(15) . . ?
O11 C10 N9 152.9(13) . . ?
O8 C10 N7 65.3(12) . . ?
O11 C10 N7 99.6(11) . . ?
N9 C10 N7 55.3(7) . . ?
O8 C10 C12 173(4) . . ?
O11 C10 C12 148.4(13) . . ?
N9 C10 C12 56.9(5) . . ?
N7 C10 C12 111.7(10) . . ?

loop_
_geom_bond_atom_site_label_1
_geom_bond_atom_site_label_2
_geom_bond_distance
_geom_bond_site_symmetry_2
_geom_bond_publ_flag
Cu1 N1 2.040(6) 4_575 ?
Cu1 N1 2.040(6) 2_755 ?
Cu1 N1 2.040(6) . ?
Cu1 N1 2.040(6) 3_775 ?
Cu1 Cl1 2.528(6) . ?
N1 C6 1.326(13) . ?
N1 C2 1.350(13) . ?
C2 C3 1.373(17) . ?
C3 C4 1.362(19) . ?
C4 C5 1.388(19) . ?
C5 N7 1.395(16) . ?
C5 C6 1.391(15) . ?
N7 O8 1.209(10) . ?
N7 N9 1.298(9) . ?
N7 C10 1.325(10) . ?
O8 C10 0.66(3) . ?
O8 O11 0.79(2) . ?
O8 N9 1.89(3) . ?
N9 C10 1.460(19) . ?
N9 C12 1.448(10) . ?
O11 C10 1.229(9) . ?
C12 N9 1.448(10) 3_765 ?
C12 C13 1.568(10) 3_765 ?
C12 C13 1.568(10) . ?
C12 C10 1.573(9) . ?
C12 C10 1.573(9) 3_765 ?
